data_4513999
loop_
_publ_author_name
'Celaje, Jeff Joseph A.'
'Zhang, Xingyue'
'Zhang, Forrest'
'Kam, Lisa'
'Herron, Jessica R.'
'Williams, Travis J.'

_publ_section_title
;
 A Base and Solvent-Free Ruthenium-Catalyzed Alkylation of Amines
;
_journal_issue 2
_journal_name_full 'ACS Catalysis'
_journal_page_first 1136
_journal_paper_doi 10.1021/acscatal.6b03088
_journal_volume 7
_journal_year 2017
_chemical_formula_sum 'C25 H39 Cl F3 Ir N O3 P S'
_chemical_formula_weight 749.25
_chemical_name_common Iridiumcpstarnpligand
_space_group_crystal_system monoclinic
_space_group_IT_number 14
_space_group_name_Hall '-P 2ybc'
_space_group_name_H-M_alt 'P 1 21/c 1'
_symmetry_space_group_name_Hall '-P 2ybc'
_symmetry_space_group_name_H-M 'P 1 21/c 1'
_atom_sites_solution_hydrogens geom
_cell_angle_alpha 90
_cell_angle_beta 94.132(2)
_cell_angle_gamma 90
_cell_formula_units_Z 4
_cell_length_a 8.1455(8)
_cell_length_b 16.5588(16)
_cell_length_c 20.962(2)
_cell_measurement_reflns_used 9400
_cell_measurement_temperature 100.(2)
_cell_measurement_theta_max 30.6284
_cell_measurement_theta_min 2.4600
_cell_volume 2820.0(5)
_computing_cell_refinement 'SAINT V8.34A (Bruker AXS Inc., 2013)'
_computing_data_collection 'Bruker Instrument Service v2013.12.0.0'
_computing_data_reduction 'SAINT V8.34A (Bruker AXS Inc., 2013)'
_computing_structure_refinement 'SHELXL-2014 (Sheldrick, 2014)'
_computing_structure_solution 'SHELXTL XT 2013/6 (Sheldrick, 2013)'
_diffrn_ambient_temperature 100.(2)
_diffrn_detector_area_resol_mean 8.3333
_diffrn_measured_fraction_theta_full 0.985
_diffrn_measured_fraction_theta_max 0.985
_diffrn_measurement_device_type 'Bruker APEX II CCD'
_diffrn_measurement_method 'omega- and phi-scans'
_diffrn_radiation_monochromator 'TRIUMPH curved-crystal'
_diffrn_radiation_type 'MoK\a '
_diffrn_radiation_wavelength 0.71073
_diffrn_reflns_av_R_equivalents 0.0647
_diffrn_reflns_av_unetI/netI 0.0389
_diffrn_reflns_limit_h_max 11
_diffrn_reflns_limit_h_min -11
_diffrn_reflns_limit_k_max 23
_diffrn_reflns_limit_k_min -23
_diffrn_reflns_limit_l_max 29
_diffrn_reflns_limit_l_min -30
_diffrn_reflns_number 68655
_diffrn_reflns_theta_full 30.66
_diffrn_reflns_theta_max 30.66
_diffrn_reflns_theta_min 1.57
_diffrn_source 'fine-focus tube'
_exptl_absorpt_coefficient_mu 5.007
_exptl_absorpt_correction_T_max 0.61
_exptl_absorpt_correction_T_min 0.39
_exptl_absorpt_correction_type multi-scan
_exptl_absorpt_process_details 'SADABS V2012/1 (Bruker AXS)'
_exptl_crystal_colour 'clear orange'
_exptl_crystal_density_diffrn 1.765
_exptl_crystal_density_method 'not measured'
_exptl_crystal_description plate
_exptl_crystal_F_000 1488
_exptl_crystal_size_max 0.211
_exptl_crystal_size_mid 0.165
_exptl_crystal_size_min 0.111
_refine_diff_density_max 2.425
_refine_diff_density_min -1.196
_refine_ls_extinction_method none
_refine_ls_goodness_of_fit_ref 1.039
_refine_ls_hydrogen_treatment constr
_refine_ls_matrix_type full
_refine_ls_number_parameters 336
_refine_ls_number_reflns 8609
_refine_ls_number_restraints 0
_refine_ls_restrained_S_all 1.039
_refine_ls_R_factor_all 0.0475
_refine_ls_R_factor_gt 0.0338
_refine_ls_shift/su_max 0.001
_refine_ls_shift/su_mean 0.000
_refine_ls_structure_factor_coef Fsqd
_refine_ls_weighting_details 'w=1/[\s^2^(Fo^2^)+(0.0202P)^2^+14.0820P] where P=(Fo^2^+2Fc^2^)/3'
_refine_ls_weighting_scheme calc
_refine_ls_wR_factor_gt 0.0697
_refine_ls_wR_factor_ref 0.0742
_reflns_number_gt 7161
_reflns_number_total 8609
_reflns_threshold_expression 'I > 2\s(I)'
_cod_data_source_file cs6b03088_si_003.cif
_cod_data_source_block I
_cod_depositor_comments 'Adding full bibliography for 4513999.cif.'
_cod_database_code 4513999

loop_
_space_group_symop_operation_xyz
'x, y, z'
'-x, y+1/2, -z+1/2'
'-x, -y, -z'
'x, -y-1/2, z-1/2'

loop_
_atom_site_type_symbol
_atom_site_label
_atom_site_fract_x
_atom_site_fract_y
_atom_site_fract_z
_atom_site_U_iso_or_equiv
_atom_site_adp_type
_atom_site_calc_flag
_atom_site_refinement_flags_adp
_atom_site_refinement_flags_posn
_atom_site_occupancy
C C1 0.6194(5) 0.0263(2) 0.37115(18) 0.0161(7) Uani d . . 1
C C2 0.5910(5) -0.0593(2) 0.36121(19) 0.0172(7) Uani d . . 1
C C3 0.4406(5) -0.0797(2) 0.38770(19) 0.0172(7) Uani d . . 1
C C4 0.3733(5) -0.0070(2) 0.41537(18) 0.0168(7) Uani d . . 1
C C5 0.4855(5) 0.0570(2) 0.40540(18) 0.0161(7) Uani d . . 1
C C6 0.7775(5) 0.0711(3) 0.3651(2) 0.0230(8) Uani d . . 1
H H6A 0.7549 0.1217 0.3419 0.035 Uiso calc U R 1
H H6B 0.8523 0.0378 0.3416 0.035 Uiso calc U R 1
H H6C 0.8286 0.083 0.4078 0.035 Uiso calc U R 1
C C7 0.7101(6) -0.1196(3) 0.3379(2) 0.0265(9) Uani d . . 1
H H7A 0.7848 -0.0926 0.3101 0.04 Uiso calc U R 1
H H7B 0.6495 -0.1622 0.3138 0.04 Uiso calc U R 1
H H7C 0.774 -0.1435 0.3746 0.04 Uiso calc U R 1
C C8 0.3681(6) -0.1628(2) 0.3907(2) 0.0243(9) Uani d . . 1
H H8A 0.4267 -0.1934 0.4252 0.036 Uiso calc U R 1
H H8B 0.3786 -0.1905 0.3499 0.036 Uiso calc U R 1
H H8C 0.2514 -0.1586 0.3989 0.036 Uiso calc U R 1
C C9 0.2201(5) -0.0034(3) 0.45131(18) 0.0200(8) Uani d . . 1
H H9A 0.2447 -0.0231 0.495 0.03 Uiso calc U R 1
H H9B 0.1345 -0.0373 0.4297 0.03 Uiso calc U R 1
H H9C 0.1811 0.0525 0.4526 0.03 Uiso calc U R 1
C C10 0.4805(6) 0.1416(3) 0.4305(2) 0.0252(9) Uani d . . 1
H H10A 0.3759 0.1506 0.4497 0.038 Uiso calc U R 1
H H10B 0.4904 0.1798 0.3952 0.038 Uiso calc U R 1
H H10C 0.5719 0.1498 0.4628 0.038 Uiso calc U R 1
C C11 0.1759(5) 0.1585(2) 0.3206(2) 0.0198(8) Uani d . . 1
H H11 0.1984 0.1482 0.3649 0.024 Uiso calc U R 1
C C12 0.0771(5) 0.2236(2) 0.3024(2) 0.0232(9) Uani d . . 1
H H12 0.0314 0.2565 0.3338 0.028 Uiso calc U R 1
C C13 0.0458(5) 0.2401(2) 0.2383(2) 0.0244(9) Uani d . . 1
H H13 -0.0172 0.286 0.2246 0.029 Uiso calc U R 1
C C14 0.1085(5) 0.1881(2) 0.1942(2) 0.0224(8) Uani d . . 1
H H14 0.087 0.1977 0.1497 0.027 Uiso calc U R 1
C C15 0.2028(5) 0.1217(2) 0.21508(19) 0.0162(7) Uani d . . 1
C C16 0.2562(5) 0.0597(2) 0.16908(19) 0.0183(8) Uani d . . 1
H H16A 0.2793 0.0863 0.1284 0.022 Uiso calc U R 1
H H16B 0.1662 0.0203 0.1599 0.022 Uiso calc U R 1
C C17 0.4411(6) -0.0900(3) 0.1528(2) 0.0234(9) Uani d . . 1
C C18 0.3223(7) -0.1504(3) 0.1795(2) 0.0321(11) Uani d . . 1
H H18A 0.361 -0.1648 0.2234 0.048 Uiso calc U R 1
H H18B 0.317 -0.1991 0.1529 0.048 Uiso calc U R 1
H H18C 0.2125 -0.1262 0.1794 0.048 Uiso calc U R 1
C C19 0.6127(6) -0.1271(3) 0.1542(3) 0.0389(13) Uani d . . 1
H H19A 0.6877 -0.0895 0.1349 0.058 Uiso calc U R 1
H H19B 0.608 -0.1778 0.13 0.058 Uiso calc U R 1
H H19C 0.6527 -0.138 0.1986 0.058 Uiso calc U R 1
C C20 0.3804(7) -0.0741(3) 0.0821(2) 0.0382(12) Uani d . . 1
H H20A 0.2676 -0.0531 0.0802 0.057 Uiso calc U R 1
H H20B 0.3825 -0.1247 0.0579 0.057 Uiso calc U R 1
H H20C 0.4526 -0.0345 0.0636 0.057 Uiso calc U R 1
C C21 0.6138(5) 0.0748(3) 0.17956(19) 0.0202(8) Uani d . . 1
C C22 0.7811(5) 0.0388(3) 0.2041(2) 0.0279(9) Uani d . . 1
H H22A 0.8636 0.0818 0.2085 0.042 Uiso calc U R 1
H H22B 0.8154 -0.0016 0.1735 0.042 Uiso calc U R 1
H H22C 0.7707 0.0131 0.2457 0.042 Uiso calc U R 1
C C23 0.6169(6) 0.0927(3) 0.1078(2) 0.0320(11) Uani d . . 1
H H23A 0.5084 0.1119 0.0911 0.048 Uiso calc U R 1
H H23B 0.6448 0.0433 0.0852 0.048 Uiso calc U R 1
H H23C 0.6997 0.1343 0.1012 0.048 Uiso calc U R 1
C C24 0.5900(5) 0.1554(2) 0.2144(2) 0.0237(9) Uani d . . 1
H H24A 0.577 0.1449 0.2598 0.036 Uiso calc U R 1
H H24B 0.4915 0.1827 0.1954 0.036 Uiso calc U R 1
H H24C 0.6864 0.1899 0.2102 0.036 Uiso calc U R 1
C C25 0.0621(7) 0.3481(3) 0.4916(2) 0.0332(11) Uani d . . 1
Cl Cl1 0.12181(12) -0.05534(6) 0.28736(5) 0.01814(18) Uani d . . 1
F F1 0.2217(4) 0.3526(3) 0.51074(18) 0.0557(10) Uani d . . 1
F F2 0.0440(4) 0.3768(2) 0.43187(15) 0.0458(8) Uani d . . 1
F F3 -0.0172(4) 0.39791(18) 0.52904(17) 0.0458(8) Uani d . . 1
Ir Ir01 0.38599(2) 0.00731(2) 0.31072(2) 0.01079(4) Uani d . . 1
N N1 0.2420(4) 0.10888(18) 0.27825(16) 0.0148(6) Uani d . . 1
O O1 0.0901(6) 0.2009(3) 0.4563(2) 0.0545(12) Uani d . . 1
O O2 -0.1826(5) 0.2503(2) 0.4716(2) 0.0446(10) Uani d . . 1
O O3 0.0075(5) 0.2261(2) 0.56247(17) 0.0400(9) Uani d . . 1
P P1 0.44129(11) 0.00631(6) 0.20159(4) 0.01277(17) Uani d . . 1
S S1 -0.01403(15) 0.24390(7) 0.49608(5) 0.0247(2) Uani d . . 1

loop_
_atom_site_aniso_label
_atom_site_aniso_U_11
_atom_site_aniso_U_22
_atom_site_aniso_U_33
_atom_site_aniso_U_12
_atom_site_aniso_U_13
_atom_site_aniso_U_23
C1 0.0121(16) 0.0208(18) 0.0147(17) 0.0008(13) -0.0038(13) 0.0031(14)
C2 0.0147(18) 0.0205(18) 0.0160(18) 0.0051(14) -0.0020(14) 0.0025(14)
C3 0.023(2) 0.0145(17) 0.0144(18) 0.0028(14) 0.0014(15) 0.0032(13)
C4 0.0179(17) 0.0184(18) 0.0139(16) 0.0027(14) 0.0003(13) 0.0006(14)
C5 0.0194(19) 0.0170(17) 0.0108(17) 0.0001(14) -0.0058(14) -0.0018(13)
C6 0.0160(19) 0.029(2) 0.024(2) -0.0058(16) -0.0028(16) -0.0012(17)
C7 0.024(2) 0.022(2) 0.034(2) 0.0096(17) 0.0052(18) 0.0033(18)
C8 0.032(2) 0.0162(19) 0.024(2) -0.0003(16) 0.0025(18) 0.0042(16)
C9 0.0206(18) 0.026(2) 0.0143(17) 0.0008(16) 0.0035(14) 0.0020(15)
C10 0.029(2) 0.020(2) 0.025(2) -0.0023(17) -0.0020(18) -0.0082(16)
C11 0.020(2) 0.0185(18) 0.021(2) 0.0000(15) 0.0000(15) -0.0004(15)
C12 0.021(2) 0.0149(18) 0.034(2) 0.0020(15) 0.0008(17) -0.0047(16)
C13 0.018(2) 0.0143(18) 0.040(3) 0.0011(14) -0.0043(17) 0.0071(17)
C14 0.0178(19) 0.0214(19) 0.027(2) -0.0015(16) -0.0023(16) 0.0101(17)
C15 0.0132(17) 0.0179(18) 0.0175(18) -0.0018(13) 0.0008(14) 0.0036(14)
C16 0.0164(18) 0.0236(19) 0.0146(18) 0.0015(15) -0.0016(14) 0.0025(14)
C17 0.027(2) 0.021(2) 0.023(2) -0.0020(16) 0.0070(17) -0.0075(16)
C18 0.046(3) 0.020(2) 0.031(3) -0.0069(19) 0.011(2) -0.0085(18)
C19 0.033(3) 0.034(3) 0.050(3) 0.007(2) 0.003(2) -0.020(2)
C20 0.054(3) 0.038(3) 0.023(2) -0.011(2) 0.003(2) -0.009(2)
C21 0.0180(19) 0.0240(19) 0.019(2) -0.0017(16) 0.0018(15) 0.0047(15)
C22 0.019(2) 0.028(2) 0.037(3) -0.0023(17) 0.0032(18) 0.0012(19)
C23 0.036(3) 0.038(3) 0.023(2) -0.007(2) 0.010(2) 0.0096(19)
C24 0.021(2) 0.0166(19) 0.033(2) -0.0043(15) 0.0022(17) 0.0042(17)
C25 0.030(3) 0.044(3) 0.025(2) -0.008(2) 0.0019(19) -0.004(2)
Cl1 0.0159(4) 0.0167(4) 0.0218(5) -0.0028(3) 0.0011(3) -0.0001(3)
F1 0.0321(18) 0.081(3) 0.053(2) -0.0222(18) -0.0037(16) -0.0077(19)
F2 0.052(2) 0.054(2) 0.0322(17) -0.0128(16) 0.0037(15) 0.0097(15)
F3 0.059(2) 0.0287(16) 0.051(2) -0.0036(14) 0.0140(17) -0.0066(14)
Ir01 0.01103(6) 0.01005(6) 0.01122(6) 0.00010(5) 0.00038(4) -0.00013(5)
N1 0.0151(15) 0.0119(14) 0.0170(16) 0.0011(11) -0.0024(12) 0.0021(11)
O1 0.066(3) 0.052(3) 0.048(3) 0.014(2) 0.022(2) -0.016(2)
O2 0.036(2) 0.037(2) 0.057(3) -0.0072(16) -0.0185(19) 0.0117(18)
O3 0.056(2) 0.038(2) 0.0249(18) -0.0063(18) -0.0054(17) -0.0017(15)
P1 0.0130(4) 0.0127(4) 0.0125(4) -0.0007(3) 0.0005(3) -0.0001(3)
S1 0.0283(6) 0.0257(5) 0.0199(5) 0.0030(4) -0.0008(4) -0.0052(4)

loop_
_atom_type_symbol
_atom_type_description
_atom_type_scat_dispersion_real
_atom_type_scat_dispersion_imag
_atom_type_scat_source
C C 0.0033 0.0016 'International Tables Vol C Tables 4.2.6.8 and 6.1.1.4'
H H 0.0000 0.0000 'International Tables Vol C Tables 4.2.6.8 and 6.1.1.4'
N N 0.0061 0.0033 'International Tables Vol C Tables 4.2.6.8 and 6.1.1.4'
O O 0.0106 0.0060 'International Tables Vol C Tables 4.2.6.8 and 6.1.1.4'
F F 0.0171 0.0103 'International Tables Vol C Tables 4.2.6.8 and 6.1.1.4'
P P 0.1023 0.0942 'International Tables Vol C Tables 4.2.6.8 and 6.1.1.4'
S S 0.1246 0.1234 'International Tables Vol C Tables 4.2.6.8 and 6.1.1.4'
Cl Cl 0.1484 0.1585 'International Tables Vol C Tables 4.2.6.8 and 6.1.1.4'
Ir Ir -1.4442 7.9887 'International Tables Vol C Tables 4.2.6.8 and 6.1.1.4'

loop_
_geom_angle_atom_site_label_1
_geom_angle_atom_site_label_2
_geom_angle_atom_site_label_3
_geom_angle
C5 C1 C2 107.3(3)
C5 C1 C6 123.6(4)
C2 C1 C6 126.9(4)
C5 C1 Ir01 71.8(2)
C2 C1 Ir01 70.1(2)
C6 C1 Ir01 136.4(3)
C3 C2 C1 108.1(3)
C3 C2 C7 124.4(4)
C1 C2 C7 126.8(4)
C3 C2 Ir01 70.3(2)
C1 C2 Ir01 71.8(2)
C7 C2 Ir01 131.5(3)
C2 C3 C4 108.5(3)
C2 C3 C8 126.0(4)
C4 C3 C8 125.4(4)
C2 C3 Ir01 71.9(2)
C4 C3 Ir01 71.8(2)
C8 C3 Ir01 125.1(3)
C5 C4 C3 107.0(3)
C5 C4 C9 127.5(4)
C3 C4 C9 125.4(4)
C5 C4 Ir01 72.5(2)
C3 C4 Ir01 69.5(2)
C9 C4 Ir01 126.2(3)
C4 C5 C1 109.2(3)
C4 C5 C10 127.6(4)
C1 C5 C10 123.0(4)
C4 C5 Ir01 70.3(2)
C1 C5 Ir01 70.6(2)
C10 C5 Ir01 129.4(3)
N1 C11 C12 123.1(4)
C13 C12 C11 119.1(4)
C12 C13 C14 118.4(4)
C13 C14 C15 120.2(4)
N1 C15 C14 121.0(4)
N1 C15 C16 117.6(3)
C14 C15 C16 121.3(4)
C15 C16 P1 111.1(3)
C19 C17 C18 109.5(4)
C19 C17 C20 108.4(4)
C18 C17 C20 107.2(4)
C19 C17 P1 111.3(3)
C18 C17 P1 109.2(3)
C20 C17 P1 111.1(3)
C23 C21 C22 108.9(4)
C23 C21 C24 108.0(4)
C22 C21 C24 108.4(4)
C23 C21 P1 114.9(3)
C22 C21 P1 109.9(3)
C24 C21 P1 106.5(3)
F3 C25 F1 106.8(4)
F3 C25 F2 107.8(5)
F1 C25 F2 107.5(4)
F3 C25 S1 111.7(3)
F1 C25 S1 111.3(4)
F2 C25 S1 111.5(3)
N1 Ir01 C3 146.45(14)
N1 Ir01 C2 157.89(14)
C3 Ir01 C2 37.77(15)
N1 Ir01 C4 109.65(13)
C3 Ir01 C4 38.76(14)
C2 Ir01 C4 63.87(14)
N1 Ir01 C1 119.77(13)
C3 Ir01 C1 63.50(15)
C2 Ir01 C1 38.13(15)
C4 Ir01 C1 63.35(14)
N1 Ir01 C5 98.56(13)
C3 Ir01 C5 63.09(14)
C2 Ir01 C5 63.02(14)
C4 Ir01 C5 37.22(14)
C1 Ir01 C5 37.55(14)
N1 Ir01 P1 80.53(9)
C3 Ir01 P1 131.85(11)
C2 Ir01 P1 105.68(11)
C4 Ir01 P1 169.46(10)
C1 Ir01 P1 109.67(10)
C5 Ir01 P1 140.93(11)
N1 Ir01 Cl1 79.16(9)
C3 Ir01 Cl1 89.85(11)
C2 Ir01 Cl1 121.11(11)
C4 Ir01 Cl1 92.90(10)
C1 Ir01 Cl1 152.83(10)
C5 Ir01 Cl1 126.75(11)
P1 Ir01 Cl1 91.72(3)
C11 N1 C15 118.0(3)
C11 N1 Ir01 120.4(3)
C15 N1 Ir01 121.3(3)
C16 P1 C21 103.03(19)
C16 P1 C17 103.6(2)
C21 P1 C17 110.21(19)
C16 P1 Ir01 98.47(13)
C21 P1 Ir01 115.43(13)
C17 P1 Ir01 122.39(14)
O3 S1 O1 115.7(3)
O3 S1 O2 114.4(3)
O1 S1 O2 115.0(3)
O3 S1 C25 103.1(2)
O1 S1 C25 102.9(3)
O2 S1 C25 103.3(2)

loop_
_geom_bond_atom_site_label_1
_geom_bond_atom_site_label_2
_geom_bond_distance
C1 C5 1.440(6)
C1 C2 1.449(6)
C1 C6 1.499(5)
C1 Ir01 2.230(4)
C2 C3 1.422(6)
C2 C7 1.499(6)
C2 Ir01 2.207(4)
C3 C4 1.461(5)
C3 C8 1.499(6)
C3 Ir01 2.185(4)
C4 C5 1.424(5)
C4 C9 1.505(5)
C4 Ir01 2.216(4)
C5 C10 1.499(5)
C5 Ir01 2.245(4)
C11 N1 1.349(5)
C11 C12 1.382(6)
C12 C13 1.379(6)
C13 C14 1.387(6)
C14 C15 1.393(5)
C15 N1 1.356(5)
C15 C16 1.495(6)
C16 P1 1.836(4)
C17 C19 1.526(7)
C17 C18 1.526(6)
C17 C20 1.550(7)
C17 P1 1.895(4)
C21 C23 1.536(6)
C21 C22 1.542(6)
C21 C24 1.540(6)
C21 P1 1.889(4)
C25 F3 1.337(6)
C25 F1 1.335(6)
C25 F2 1.338(6)
C25 S1 1.838(5)
Cl1 Ir01 2.4073(9)
Ir01 N1 2.134(3)
Ir01 P1 2.3634(10)
O1 S1 1.423(4)
O2 S1 1.435(4)
O3 S1 1.421(4)
